data_7117743
loop_
_publ_author_name
'Loren P. Press'
'Billy J. McCulloch'
'Weixing Gu'
'Chun-Hsing Chen'
'Bruce M. Foxman'
'Oleg V. Ozerov'

_publ_section_title
;
 Triflyloxy-substituted carboranes as useful weakly coordinating anions
;
_journal_name_full Chem.Commun.
_journal_page_first 14034
_journal_paper_doi 10.1039/C5cc05047B
_journal_volume 51
_journal_year 2015
_chemical_formula_moiety 'C18 H30 F O2 P2 Pd, C H B11 Cl11'
_chemical_formula_sum 'C19 H31 B11 Cl11 F O2 P2 Pd'
_chemical_formula_weight 987.64
_chemical_name_systematic
;
 ?
;
_space_group_crystal_system triclinic
_space_group_IT_number 2
_space_group_name_Hall '-P 1'
_space_group_name_H-M_alt 'P -1'
_symmetry_space_group_name_Hall '-P 1'
_symmetry_space_group_name_H-M 'P -1'
_atom_sites_solution_hydrogens geom
_atom_sites_solution_primary direct
_atom_sites_solution_secondary difmap
_audit_creation_method SHELXL-2013
_audit_update_record
;
2015-07-08 deposited with the CCDC.
2015-07-27 downloaded from the CCDC.
;
_cell_angle_alpha 76.5340(10)
_cell_angle_beta 88.5970(10)
_cell_angle_gamma 78.7150(10)
_cell_formula_units_Z 2
_cell_length_a 9.1582(10)
_cell_length_b 12.0726(13)
_cell_length_c 20.864(2)
_cell_measurement_reflns_used 9980
_cell_measurement_temperature 110(2)
_cell_measurement_theta_max 27.46
_cell_measurement_theta_min 2.27
_cell_volume 2199.5(4)
_computing_cell_refinement 'Apex2 v2013.2-0 (Bruker AXS, 2008)'
_computing_data_collection 'Apex2 v2013.2-0 (Bruker AXS, 2008)'
_computing_data_reduction 'SAINT v8.18c (Bruker AXS, 2008)'
_computing_molecular_graphics 'shelXle rev 647 (Hubschle et al, 2011)'
_computing_structure_refinement 'SHELXL-2013/4 (Sheldrick, 2013)'
_computing_structure_solution 'SHELXS-2013/4 (Sheldrick, 2013)'
_diffrn_ambient_temperature 110(2)
_diffrn_measured_fraction_theta_full 0.999
_diffrn_measured_fraction_theta_max 0.990
_diffrn_measurement_device_type 'Bruker APEX-II CCD'
_diffrn_measurement_method '\w scans'
_diffrn_radiation_monochromator graphite
_diffrn_radiation_source 'sealed tube'
_diffrn_radiation_type MoK\a
_diffrn_radiation_wavelength 0.71073
_diffrn_reflns_av_R_equivalents 0.0403
_diffrn_reflns_av_unetI/netI 0.0464
_diffrn_reflns_laue_measured_fraction_full 0.999
_diffrn_reflns_laue_measured_fraction_max 0.990
_diffrn_reflns_limit_h_max 11
_diffrn_reflns_limit_h_min -11
_diffrn_reflns_limit_k_max 15
_diffrn_reflns_limit_k_min -15
_diffrn_reflns_limit_l_max 27
_diffrn_reflns_limit_l_min -27
_diffrn_reflns_number 26009
_diffrn_reflns_point_group_measured_fraction_full 0.999
_diffrn_reflns_point_group_measured_fraction_max 0.990
_diffrn_reflns_theta_full 25.242
_diffrn_reflns_theta_max 27.483
_diffrn_reflns_theta_min 1.769
_exptl_absorpt_coefficient_mu 1.188
_exptl_absorpt_correction_T_max 0.7456
_exptl_absorpt_correction_T_min 0.6188
_exptl_absorpt_correction_type multi-scan
_exptl_absorpt_process_details 'SADABS 2008/1 (Sheldrick, 2008)'
_exptl_crystal_colour colourless
_exptl_crystal_density_diffrn 1.491
_exptl_crystal_description block
_exptl_crystal_F_000 976
_exptl_crystal_size_max 0.27
_exptl_crystal_size_mid 0.15
_exptl_crystal_size_min 0.08
_refine_diff_density_max 0.435
_refine_diff_density_min -0.351
_refine_diff_density_rms 0.075
_refine_ls_extinction_coef .
_refine_ls_extinction_method none
_refine_ls_goodness_of_fit_ref 1.026
_refine_ls_hydrogen_treatment constr
_refine_ls_matrix_type full
_refine_ls_number_parameters 433
_refine_ls_number_reflns 9989
_refine_ls_number_restraints 0
_refine_ls_restrained_S_all 1.026
_refine_ls_R_factor_all 0.0345
_refine_ls_R_factor_gt 0.0270
_refine_ls_shift/su_max 0.001
_refine_ls_shift/su_mean 0.000
_refine_ls_structure_factor_coef Fsqd
_refine_ls_weighting_details 'w=1/[\s^2^(Fo^2^)+(0.0188P)^2^+0.8191P] where P=(Fo^2^+2Fc^2^)/3'
_refine_ls_weighting_scheme calc
_refine_ls_wR_factor_gt 0.0635
_refine_ls_wR_factor_ref 0.0669
_reflns_Friedel_coverage 0.000
_reflns_friedel_fraction_full .
_reflns_friedel_fraction_max .
_reflns_number_gt 8571
_reflns_number_total 9989
_reflns_threshold_expression 'I > 2\s(I)'
_cod_data_source_file c5cc05047b2.cif
_cod_data_source_block F-PoCoP-iPr_Pd_HCB11Cl11
_cod_database_code 7117743
_shelx_space_group_comment
;
The symmetry employed for this shelxl refinement is uniquely defined
by the following loop, which should always be used as a source of
symmetry information in preference to the above space-group names.
They are only intended as comments.
;
_shelx_estimated_absorpt_t_min 0.740
_shelx_estimated_absorpt_t_max 0.911
_computing_refinement_gui 'shelXle rev 647 (Hubschle et al, 2011)'
_shelxl_version_number 2013-4

loop_
_space_group_symop_operation_xyz
'x, y, z'
'-x, -y, -z'

loop_
_atom_site_label
_atom_site_type_symbol
_atom_site_fract_x
_atom_site_fract_y
_atom_site_fract_z
_atom_site_U_iso_or_equiv
_atom_site_adp_type
_atom_site_occupancy
_atom_site_site_symmetry_order
_atom_site_calc_flag
_atom_site_refinement_flags_posn
_atom_site_refinement_flags_adp
_atom_site_refinement_flags_occupancy
_atom_site_disorder_assembly
_atom_site_disorder_group
C19 C 0.0668(2) 0.86486(17) 0.10085(10) 0.0155(4) Uani 1 1 d . . . . .
H19 H 0.0852 0.9401 0.0775 0.034(7) Uiso 1 1 calc R . . . .
Pd1 Pd 0.42596(2) 0.34309(2) 0.26881(2) 0.01432(5) Uani 1 1 d . . . . .
Cl1 Cl 0.36865(5) 0.75908(4) 0.05575(3) 0.01979(11) Uani 1 1 d . . . . .
B1 B 0.2017(3) 0.74562(19) 0.09783(11) 0.0150(5) Uani 1 1 d . . . . .
C1 C 0.5157(2) 0.18592(18) 0.32059(10) 0.0185(4) Uani 1 1 d . . . . .
F1 F 0.6868(2) -0.14351(12) 0.42938(7) 0.0479(4) Uani 1 1 d . . . . .
O1 O 0.54990(17) 0.11249(12) 0.22327(7) 0.0208(3) Uani 1 1 d . . . . .
P1 P 0.47630(6) 0.24649(4) 0.18444(3) 0.01429(11) Uani 1 1 d . . . . .
Cl5 Cl 0.02246(6) 0.81433(4) -0.03266(2) 0.02112(11) Uani 1 1 d . . . . .
B5 B 0.0270(3) 0.7738(2) 0.05499(11) 0.0152(5) Uani 1 1 d . . . . .
C5 C 0.5945(3) 0.0522(2) 0.42633(11) 0.0273(5) Uani 1 1 d . . . . .
H5 H 0.6078 0.0377 0.4728 0.033 Uiso 1 1 calc R U . . .
C4 C 0.6327(3) -0.0344(2) 0.39310(12) 0.0320(6) Uani 1 1 d . . . . .
Cl4 Cl -0.25949(6) 0.95320(4) 0.06019(3) 0.02260(11) Uani 1 1 d . . . . .
B4 B -0.1143(3) 0.8425(2) 0.10126(12) 0.0162(5) Uani 1 1 d . . . . .
C18 C 0.1498(3) 0.3251(3) 0.40417(14) 0.0431(7) Uani 1 1 d . . . . .
H18A H 0.1418 0.3235 0.3576 0.065 Uiso 1 1 calc R U . . .
H18B H 0.0501 0.3471 0.4210 0.065 Uiso 1 1 calc R U . . .
H18C H 0.1972 0.2479 0.4296 0.065 Uiso 1 1 calc R U . . .
C3 C 0.6196(3) -0.0187(2) 0.32592(11) 0.0280(5) Uani 1 1 d . . . . .
H3 H 0.6485 -0.0812 0.3049 0.034 Uiso 1 1 calc R U . . .
Cl3 Cl -0.08501(6) 0.98260(4) 0.20473(3) 0.02272(12) Uani 1 1 d . . . . .
B3 B -0.0257(3) 0.8575(2) 0.17362(12) 0.0169(5) Uani 1 1 d . . . . .
P2 P 0.42263(7) 0.37807(5) 0.37277(3) 0.01985(12) Uani 1 1 d . . . . .
Cl2 Cl 0.30349(6) 0.85856(4) 0.20295(3) 0.02148(11) Uani 1 1 d . . . . .
B2 B 0.1690(3) 0.79708(19) 0.17221(12) 0.0147(5) Uani 1 1 d . . . . .
C2 C 0.5619(2) 0.09338(18) 0.29041(10) 0.0202(4) Uani 1 1 d . . . . .
O2 O 0.49598(18) 0.25172(13) 0.42083(7) 0.0244(3) Uani 1 1 d . . . . .
C7 C 0.3268(2) 0.22070(17) 0.13754(10) 0.0174(4) Uani 1 1 d . . . . .
H7 H 0.2811 0.2960 0.1072 0.021 Uiso 1 1 calc R U . . .
Cl7 Cl 0.05580(6) 0.69104(5) 0.30934(3) 0.02394(12) Uani 1 1 d . . . . .
B7 B 0.0481(3) 0.7162(2) 0.22172(11) 0.0152(5) Uani 1 1 d . . . . .
C6 C 0.5355(2) 0.16219(19) 0.38869(11) 0.0220(5) Uani 1 1 d . . . . .
Cl6 Cl 0.36053(5) 0.55198(4) 0.20848(2) 0.01690(10) Uani 1 1 d . . . . .
B6 B 0.1877(2) 0.64716(19) 0.17416(11) 0.0139(4) Uani 1 1 d . . . . .
C8 C 0.2073(2) 0.1816(2) 0.18551(12) 0.0261(5) Uani 1 1 d . . . . .
H8A H 0.1253 0.1682 0.1608 0.039 Uiso 1 1 calc R U . . .
H8B H 0.1694 0.2420 0.2093 0.039 Uiso 1 1 calc R U . . .
H8C H 0.2508 0.1094 0.2171 0.039 Uiso 1 1 calc R U . . .
Cl8 Cl -0.29814(6) 0.74310(5) 0.22010(3) 0.02511(12) Uani 1 1 d . . . . .
B8 B -0.1269(3) 0.7437(2) 0.17827(12) 0.0166(5) Uani 1 1 d . . . . .
C9 C 0.3848(2) 0.13359(19) 0.09563(11) 0.0219(5) Uani 1 1 d . . . . .
H9A H 0.3009 0.1186 0.0729 0.033 Uiso 1 1 calc R U . . .
H9B H 0.4370 0.0608 0.1241 0.033 Uiso 1 1 calc R U . . .
H9C H 0.4536 0.1655 0.0630 0.033 Uiso 1 1 calc R U . . .
Cl9 Cl -0.23130(6) 0.63750(5) 0.06874(3) 0.02324(12) Uani 1 1 d . . . . .
B9 B -0.0941(3) 0.6922(2) 0.10414(12) 0.0162(5) Uani 1 1 d . . . . .
C10 C 0.6226(2) 0.28629(18) 0.12833(10) 0.0171(4) Uani 1 1 d . . . . .
H10 H 0.6604 0.2208 0.1067 0.021 Uiso 1 1 calc R U . . .
Cl10 Cl 0.16026(6) 0.51733(4) 0.06170(3) 0.01958(11) Uani 1 1 d . . . . .
B10 B 0.1006(2) 0.6325(2) 0.10173(12) 0.0147(5) Uani 1 1 d . . . . .
C12 C 0.5614(3) 0.39489(19) 0.07470(11) 0.0237(5) Uani 1 1 d . . . . .
H12A H 0.6413 0.4147 0.0447 0.036 Uiso 1 1 calc R U . . .
H12B H 0.5229 0.4598 0.0952 0.036 Uiso 1 1 calc R U . . .
H12C H 0.4808 0.3798 0.0499 0.036 Uiso 1 1 calc R U . . .
C11 C 0.7515(2) 0.3051(2) 0.16734(12) 0.0265(5) Uani 1 1 d . . . . .
H11A H 0.8329 0.3217 0.1375 0.040 Uiso 1 1 calc R U . . .
H11B H 0.7871 0.2349 0.2018 0.040 Uiso 1 1 calc R U . . .
H11C H 0.7170 0.3708 0.1877 0.040 Uiso 1 1 calc R U . . .
Cl11 Cl -0.02066(6) 0.47357(4) 0.22317(3) 0.02243(11) Uani 1 1 d . . . . .
B11 B 0.0078(3) 0.6127(2) 0.17902(12) 0.0164(5) Uani 1 1 d . . . . .
C13 C 0.5443(3) 0.4696(2) 0.39142(12) 0.0291(5) Uani 1 1 d . . . . .
H13 H 0.5596 0.4513 0.4403 0.035 Uiso 1 1 calc R U . . .
C14 C 0.4773(3) 0.5991(2) 0.36849(13) 0.0367(6) Uani 1 1 d . . . . .
H14A H 0.4603 0.6190 0.3206 0.055 Uiso 1 1 calc R U . . .
H14B H 0.5461 0.6446 0.3799 0.055 Uiso 1 1 calc R U . . .
H14C H 0.3823 0.6165 0.3903 0.055 Uiso 1 1 calc R U . . .
C15 C 0.6960(3) 0.4401(3) 0.36064(15) 0.0442(7) Uani 1 1 d . . . . .
H15A H 0.6846 0.4607 0.3125 0.066 Uiso 1 1 calc R U . . .
H15B H 0.7361 0.3567 0.3756 0.066 Uiso 1 1 calc R U . . .
H15C H 0.7645 0.4839 0.3741 0.066 Uiso 1 1 calc R U . . .
C17 C 0.2574(3) 0.4198(2) 0.48253(12) 0.0373(6) Uani 1 1 d . . . . .
H17A H 0.3100 0.4821 0.4849 0.056 Uiso 1 1 calc R U . . .
H17B H 0.3132 0.3456 0.5081 0.056 Uiso 1 1 calc R U . . .
H17C H 0.1578 0.4358 0.5006 0.056 Uiso 1 1 calc R U . . .
C16 C 0.2437(3) 0.4135(2) 0.41082(11) 0.0269(5) Uani 1 1 d . . . . .
H16 H 0.1916 0.4915 0.3854 0.032 Uiso 1 1 calc R U . . .

loop_
_atom_site_aniso_label
_atom_site_aniso_U_11
_atom_site_aniso_U_22
_atom_site_aniso_U_33
_atom_site_aniso_U_23
_atom_site_aniso_U_13
_atom_site_aniso_U_12
C19 0.0138(10) 0.0092(9) 0.0212(10) -0.0008(8) 0.0001(8) -0.0004(8)
Pd1 0.01618(8) 0.01064(8) 0.01465(8) -0.00115(6) -0.00008(6) -0.00116(6)
Cl1 0.0133(2) 0.0186(3) 0.0249(3) -0.0011(2) 0.0049(2) -0.00226(19)
B1 0.0128(11) 0.0102(11) 0.0205(12) -0.0014(9) 0.0010(9) -0.0015(9)
C1 0.0174(11) 0.0147(10) 0.0195(11) 0.0011(8) 0.0008(8) 0.0003(8)
F1 0.0754(12) 0.0198(8) 0.0312(8) 0.0094(6) 0.0003(8) 0.0135(7)
O1 0.0271(8) 0.0118(7) 0.0202(8) -0.0021(6) -0.0002(6) 0.0020(6)
P1 0.0148(3) 0.0100(2) 0.0172(3) -0.0018(2) 0.0008(2) -0.0019(2)
Cl5 0.0217(3) 0.0195(3) 0.0189(3) -0.0017(2) -0.0016(2) 0.0008(2)
B5 0.0143(11) 0.0124(11) 0.0176(11) -0.0026(9) -0.0011(9) -0.0002(9)
C5 0.0299(13) 0.0255(12) 0.0190(11) 0.0033(9) 0.0010(9) 0.0025(10)
C4 0.0412(15) 0.0161(12) 0.0277(13) 0.0073(10) 0.0012(11) 0.0055(10)
Cl4 0.0152(2) 0.0171(3) 0.0320(3) -0.0045(2) -0.0047(2) 0.0045(2)
B4 0.0125(11) 0.0133(11) 0.0217(12) -0.0041(9) -0.0013(9) 0.0001(9)
C18 0.0288(15) 0.065(2) 0.0379(16) -0.0129(14) 0.0037(12) -0.0139(14)
C3 0.0374(14) 0.0150(11) 0.0266(12) -0.0012(9) 0.0047(10) 0.0022(10)
Cl3 0.0218(3) 0.0155(2) 0.0320(3) -0.0113(2) 0.0021(2) 0.0003(2)
B3 0.0137(11) 0.0136(11) 0.0231(12) -0.0055(9) 0.0022(9) -0.0008(9)
P2 0.0246(3) 0.0174(3) 0.0161(3) -0.0029(2) -0.0020(2) -0.0013(2)
Cl2 0.0175(3) 0.0158(2) 0.0327(3) -0.0067(2) -0.0043(2) -0.0054(2)
B2 0.0129(11) 0.0102(11) 0.0204(12) -0.0021(9) -0.0004(9) -0.0023(9)
C2 0.0223(11) 0.0154(10) 0.0198(11) -0.0001(8) 0.0017(9) -0.0009(9)
O2 0.0314(9) 0.0211(8) 0.0164(8) -0.0012(6) -0.0027(6) 0.0014(7)
C7 0.0168(10) 0.0119(10) 0.0235(11) -0.0029(8) -0.0012(8) -0.0041(8)
Cl7 0.0272(3) 0.0236(3) 0.0189(3) -0.0037(2) 0.0011(2) -0.0014(2)
B7 0.0150(11) 0.0134(11) 0.0159(11) -0.0019(9) 0.0002(9) -0.0018(9)
C6 0.0217(11) 0.0196(11) 0.0215(11) -0.0019(9) 0.0030(9) -0.0004(9)
Cl6 0.0138(2) 0.0110(2) 0.0234(3) -0.00011(19) -0.00278(19) -0.00094(18)
B6 0.0122(11) 0.0091(10) 0.0187(11) -0.0016(9) -0.0006(9) -0.0001(8)
C8 0.0186(11) 0.0250(12) 0.0392(14) -0.0135(11) 0.0083(10) -0.0089(9)
Cl8 0.0149(3) 0.0262(3) 0.0354(3) -0.0096(2) 0.0094(2) -0.0050(2)
B8 0.0120(11) 0.0139(11) 0.0238(12) -0.0051(9) 0.0031(9) -0.0018(9)
C9 0.0214(11) 0.0215(11) 0.0254(12) -0.0092(9) 0.0004(9) -0.0062(9)
Cl9 0.0162(3) 0.0215(3) 0.0345(3) -0.0099(2) -0.0044(2) -0.0050(2)
B9 0.0120(11) 0.0140(11) 0.0221(12) -0.0034(9) -0.0007(9) -0.0023(9)
C10 0.0153(10) 0.0161(10) 0.0213(11) -0.0061(8) 0.0043(8) -0.0044(8)
Cl10 0.0199(3) 0.0137(2) 0.0251(3) -0.0074(2) 0.0012(2) 0.00023(19)
B10 0.0108(11) 0.0120(11) 0.0206(12) -0.0044(9) 0.0002(9) 0.0003(9)
C12 0.0250(12) 0.0201(11) 0.0255(12) -0.0030(9) 0.0090(9) -0.0070(9)
C11 0.0173(11) 0.0303(13) 0.0361(13) -0.0148(11) 0.0012(10) -0.0068(10)
Cl11 0.0232(3) 0.0135(2) 0.0301(3) -0.0005(2) 0.0037(2) -0.0080(2)
B11 0.0143(11) 0.0120(11) 0.0228(12) -0.0036(9) 0.0026(9) -0.0035(9)
C13 0.0334(14) 0.0299(13) 0.0259(12) -0.0075(10) -0.0079(10) -0.0082(11)
C14 0.0503(17) 0.0295(14) 0.0342(14) -0.0072(11) -0.0084(12) -0.0164(12)
C15 0.0299(15) 0.0489(18) 0.0548(19) -0.0098(15) -0.0052(13) -0.0125(13)
C17 0.0543(18) 0.0339(15) 0.0237(13) -0.0086(11) 0.0121(12) -0.0079(13)
C16 0.0290(13) 0.0240(12) 0.0223(12) -0.0031(9) 0.0021(10) 0.0048(10)

loop_
_atom_type_symbol
_atom_type_description
_atom_type_scat_dispersion_real
_atom_type_scat_dispersion_imag
_atom_type_scat_source
C C 0.0033 0.0016 'International Tables Vol C Tables 4.2.6.8 and 6.1.1.4'
H H 0.0000 0.0000 'International Tables Vol C Tables 4.2.6.8 and 6.1.1.4'
B B 0.0013 0.0007 'International Tables Vol C Tables 4.2.6.8 and 6.1.1.4'
Cl Cl 0.1484 0.1585 'International Tables Vol C Tables 4.2.6.8 and 6.1.1.4'
F F 0.0171 0.0103 'International Tables Vol C Tables 4.2.6.8 and 6.1.1.4'
O O 0.0106 0.0060 'International Tables Vol C Tables 4.2.6.8 and 6.1.1.4'
P P 0.1023 0.0942 'International Tables Vol C Tables 4.2.6.8 and 6.1.1.4'
Pd Pd -0.9988 1.0072 'International Tables Vol C Tables 4.2.6.8 and 6.1.1.4'

loop_
_geom_angle_atom_site_label_1
_geom_angle_atom_site_label_2
_geom_angle_atom_site_label_3
_geom_angle
_geom_angle_site_symmetry_1
_geom_angle_site_symmetry_3
B5 C19 B3 114.64(16) . .
B5 C19 B1 62.86(13) . .
B3 C19 B1 115.34(16) . .
B5 C19 B2 114.99(15) . .
B3 C19 B2 62.90(13) . .
B1 C19 B2 63.12(13) . .
B5 C19 B4 62.51(13) . .
B3 C19 B4 62.74(13) . .
B1 C19 B4 115.00(15) . .
B2 C19 B4 114.97(16) . .
B5 C19 H19 117.8 . .
B3 C19 H19 117.5 . .
B1 C19 H19 117.2 . .
B2 C19 H19 117.4 . .
B4 C19 H19 117.7 . .
C1 Pd1 P2 80.07(6) . .
C1 Pd1 P1 80.06(6) . .
P2 Pd1 P1 159.95(2) . .
C1 Pd1 Cl6 168.55(6) . .
P2 Pd1 Cl6 95.89(2) . .
P1 Pd1 Cl6 103.115(19) . .
C19 B1 Cl1 121.57(15) . .
C19 B1 B6 103.96(15) . .
Cl1 B1 B6 124.87(15) . .
C19 B1 B10 104.09(15) . .
Cl1 B1 B10 126.00(15) . .
B6 B1 B10 60.40(13) . .
C19 B1 B5 58.38(12) . .
Cl1 B1 B5 121.82(15) . .
B6 B1 B5 107.37(16) . .
B10 B1 B5 59.39(13) . .
C19 B1 B2 58.58(12) . .
Cl1 B1 B2 119.23(15) . .
B6 B1 B2 59.64(13) . .
B10 B1 B2 108.09(16) . .
B5 B1 B2 107.59(15) . .
C6 C1 C2 116.80(19) . .
C6 C1 Pd1 121.69(16) . .
C2 C1 Pd1 121.51(16) . .
C2 O1 P1 115.49(13) . .
O1 P1 C7 100.64(9) . .
O1 P1 C10 102.41(9) . .
C7 P1 C10 108.82(10) . .
O1 P1 Pd1 103.53(6) . .
C7 P1 Pd1 121.16(7) . .
C10 P1 Pd1 116.85(7) . .
C19 B5 B10 104.96(16) . .
C19 B5 B9 105.08(16) . .
B10 B5 B9 60.76(13) . .
C19 B5 Cl5 121.25(15) . .
B10 B5 Cl5 124.08(15) . .
B9 B5 Cl5 125.28(15) . .
C19 B5 B4 59.35(12) . .
B10 B5 B4 108.77(16) . .
B9 B5 B4 59.80(13) . .
Cl5 B5 B4 120.73(15) . .
C19 B5 B1 58.76(12) . .
B10 B5 B1 60.14(13) . .
B9 B5 B1 108.92(16) . .
Cl5 B5 B1 118.93(15) . .
B4 B5 B1 109.00(16) . .
C4 C5 C6 116.6(2) . .
C4 C5 H5 121.7 . .
C6 C5 H5 121.7 . .
F1 C4 C5 117.5(2) . .
F1 C4 C3 117.9(2) . .
C5 C4 C3 124.6(2) . .
C19 B4 Cl4 120.82(15) . .
C19 B4 B9 104.19(15) . .
Cl4 B4 B9 125.66(16) . .
C19 B4 B8 104.10(16) . .
Cl4 B4 B8 126.05(15) . .
B9 B4 B8 60.64(13) . .
C19 B4 B5 58.14(12) . .
Cl4 B4 B5 120.07(15) . .
B9 B4 B5 59.85(13) . .
B8 B4 B5 108.00(16) . .
C19 B4 B3 58.14(12) . .
Cl4 B4 B3 120.33(15) . .
B9 B4 B3 108.27(16) . .
B8 B4 B3 59.94(13) . .
B5 B4 B3 107.23(16) . .
C16 C18 H18A 109.5 . .
C16 C18 H18B 109.5 . .
H18A C18 H18B 109.5 . .
C16 C18 H18C 109.5 . .
H18A C18 H18C 109.5 . .
H18B C18 H18C 109.5 . .
C4 C3 C2 116.5(2) . .
C4 C3 H3 121.7 . .
C2 C3 H3 121.7 . .
C19 B3 Cl3 121.02(15) . .
C19 B3 B7 104.32(15) . .
Cl3 B3 B7 125.43(16) . .
C19 B3 B8 104.64(16) . .
Cl3 B3 B8 125.43(15) . .
B7 B3 B8 60.51(13) . .
C19 B3 B2 58.77(12) . .
Cl3 B3 B2 119.91(15) . .
B7 B3 B2 59.55(13) . .
B8 B3 B2 108.23(16) . .
C19 B3 B4 59.12(13) . .
Cl3 B3 B4 120.05(15) . .
B7 B3 B4 108.19(16) . .
B8 B3 B4 59.67(13) . .
B2 B3 B4 108.59(16) . .
O2 P2 C16 101.97(10) . .
O2 P2 C13 101.19(10) . .
C16 P2 C13 108.55(11) . .
O2 P2 Pd1 104.34(6) . .
C16 P2 Pd1 118.81(8) . .
C13 P2 Pd1 118.75(8) . .
C19 B2 Cl2 122.63(15) . .
C19 B2 B7 104.17(16) . .
Cl2 B2 B7 124.68(15) . .
C19 B2 B6 103.52(16) . .
Cl2 B2 B6 124.68(15) . .
B7 B2 B6 60.75(13) . .
C19 B2 B3 58.32(12) . .
Cl2 B2 B3 121.16(15) . .
B7 B2 B3 59.81(13) . .
B6 B2 B3 107.86(16) . .
C19 B2 B1 58.29(12) . .
Cl2 B2 B1 120.28(15) . .
B7 B2 B1 108.23(16) . .
B6 B2 B1 59.36(13) . .
B3 B2 B1 107.58(16) . .
O1 C2 C3 118.03(19) . .
O1 C2 C1 119.37(18) . .
C3 C2 C1 122.6(2) . .
C6 O2 P2 114.72(13) . .
C9 C7 C8 112.44(17) . .
C9 C7 P1 111.66(14) . .
C8 C7 P1 108.56(15) . .
C9 C7 H7 108.0 . .
C8 C7 H7 108.0 . .
P1 C7 H7 108.0 . .
B2 B7 B3 60.63(13) . .
B2 B7 Cl7 120.90(15) . .
B3 B7 Cl7 119.73(15) . .
B2 B7 B11 107.72(16) . .
B3 B7 B11 108.01(16) . .
Cl7 B7 B11 123.40(15) . .
B2 B7 B6 59.69(13) . .
B3 B7 B6 107.67(15) . .
Cl7 B7 B6 123.98(15) . .
B11 B7 B6 59.22(13) . .
B2 B7 B8 108.64(16) . .
B3 B7 B8 59.95(13) . .
Cl7 B7 B8 120.81(15) . .
B11 B7 B8 60.34(13) . .
B6 B7 B8 107.54(16) . .
O2 C6 C5 118.0(2) . .
O2 C6 C1 119.14(19) . .
C5 C6 C1 122.8(2) . .
B6 Cl6 Pd1 133.55(8) . .
B1 B6 B11 108.88(16) . .
B1 B6 B2 60.99(13) . .
B11 B6 B2 108.48(15) . .
B1 B6 B10 60.08(13) . .
B11 B6 B10 60.50(13) . .
B2 B6 B10 108.91(16) . .
B1 B6 B7 108.58(15) . .
B11 B6 B7 60.29(13) . .
B2 B6 B7 59.56(13) . .
B10 B6 B7 108.56(16) . .
B1 B6 Cl6 115.78(14) . .
B11 B6 Cl6 127.02(15) . .
B2 B6 Cl6 117.16(15) . .
B10 B6 Cl6 121.91(14) . .
B7 B6 Cl6 124.27(15) . .
C7 C8 H8A 109.5 . .
C7 C8 H8B 109.5 . .
H8A C8 H8B 109.5 . .
C7 C8 H8C 109.5 . .
H8A C8 H8C 109.5 . .
H8B C8 H8C 109.5 . .
Cl8 B8 B4 121.41(15) . .
Cl8 B8 B3 121.72(15) . .
B4 B8 B3 60.38(13) . .
Cl8 B8 B9 121.85(15) . .
B4 B8 B9 59.54(13) . .
B3 B8 B9 107.74(16) . .
Cl8 B8 B7 121.99(15) . .
B4 B8 B7 107.98(16) . .
B3 B8 B7 59.53(13) . .
B9 B8 B7 108.00(15) . .
Cl8 B8 B11 122.50(15) . .
B4 B8 B11 107.60(16) . .
B3 B8 B11 107.17(16) . .
B9 B8 B11 60.20(13) . .
B7 B8 B11 59.71(13) . .
C7 C9 H9A 109.5 . .
C7 C9 H9B 109.5 . .
H9A C9 H9B 109.5 . .
C7 C9 H9C 109.5 . .
H9A C9 H9C 109.5 . .
H9B C9 H9C 109.5 . .
B4 B9 B5 60.35(13) . .
B4 B9 Cl9 121.37(15) . .
B5 B9 Cl9 122.00(15) . .
B4 B9 B10 108.10(16) . .
B5 B9 B10 59.37(13) . .
Cl9 B9 B10 121.84(15) . .
B4 B9 B8 59.82(13) . .
B5 B9 B8 107.75(16) . .
Cl9 B9 B8 121.75(15) . .
B10 B9 B8 108.12(16) . .
B4 B9 B11 107.74(16) . .
B5 B9 B11 106.94(16) . .
Cl9 B9 B11 122.41(15) . .
B10 B9 B11 59.79(13) . .
B8 B9 B11 60.10(13) . .
C12 C10 C11 111.27(18) . .
C12 C10 P1 110.52(14) . .
C11 C10 P1 109.52(15) . .
C12 C10 H10 108.5 . .
C11 C10 H10 108.5 . .
P1 C10 H10 108.5 . .
B5 B10 Cl10 120.15(15) . .
B5 B10 B1 60.47(13) . .
Cl10 B10 B1 122.32(15) . .
B5 B10 B6 107.52(16) . .
Cl10 B10 B6 124.37(15) . .
B1 B10 B6 59.52(13) . .
B5 B10 B9 59.87(13) . .
Cl10 B10 B9 119.70(15) . .
B1 B10 B9 108.47(15) . .
B6 B10 B9 107.78(16) . .
B5 B10 B11 107.85(15) . .
Cl10 B10 B11 122.52(15) . .
B1 B10 B11 107.50(16) . .
B6 B10 B11 59.34(13) . .
B9 B10 B11 60.45(13) . .
C10 C12 H12A 109.5 . .
C10 C12 H12B 109.5 . .
H12A C12 H12B 109.5 . .
C10 C12 H12C 109.5 . .
H12A C12 H12C 109.5 . .
H12B C12 H12C 109.5 . .
C10 C11 H11A 109.5 . .
C10 C11 H11B 109.5 . .
H11A C11 H11B 109.5 . .
C10 C11 H11C 109.5 . .
H11A C11 H11C 109.5 . .
H11B C11 H11C 109.5 . .
B6 B11 Cl11 120.81(15) . .
B6 B11 B7 60.49(13) . .
Cl11 B11 B7 120.86(15) . .
B6 B11 B10 60.16(13) . .
Cl11 B11 B10 121.90(15) . .
B7 B11 B10 108.44(16) . .
B6 B11 B8 108.23(16) . .
Cl11 B11 B8 122.11(15) . .
B7 B11 B8 59.95(13) . .
B10 B11 B8 107.77(16) . .
B6 B11 B9 107.89(16) . .
Cl11 B11 B9 122.84(15) . .
B7 B11 B9 107.79(16) . .
B10 B11 B9 59.76(13) . .
B8 B11 B9 59.70(13) . .
C14 C13 C15 111.0(2) . .
C14 C13 P2 112.45(17) . .
C15 C13 P2 109.37(17) . .
C14 C13 H13 108.0 . .
C15 C13 H13 108.0 . .
P2 C13 H13 108.0 . .
C13 C14 H14A 109.5 . .
C13 C14 H14B 109.5 . .
H14A C14 H14B 109.5 . .
C13 C14 H14C 109.5 . .
H14A C14 H14C 109.5 . .
H14B C14 H14C 109.5 . .
C13 C15 H15A 109.5 . .
C13 C15 H15B 109.5 . .
H15A C15 H15B 109.5 . .
C13 C15 H15C 109.5 . .
H15A C15 H15C 109.5 . .
H15B C15 H15C 109.5 . .
C16 C17 H17A 109.5 . .
C16 C17 H17B 109.5 . .
H17A C17 H17B 109.5 . .
C16 C17 H17C 109.5 . .
H17A C17 H17C 109.5 . .
H17B C17 H17C 109.5 . .
C17 C16 C18 111.2(2) . .
C17 C16 P2 113.49(18) . .
C18 C16 P2 108.66(17) . .
C17 C16 H16 107.8 . .
C18 C16 H16 107.8 . .
P2 C16 H16 107.8 . .

loop_
_geom_bond_atom_site_label_1
_geom_bond_atom_site_label_2
_geom_bond_distance
_geom_bond_site_symmetry_2
C19 B5 1.709(3) .
C19 B3 1.713(3) .
C19 B1 1.716(3) .
C19 B2 1.722(3) .
C19 B4 1.731(3) .
C19 H19 0.9700 .
Pd1 C1 1.980(2) .
Pd1 P2 2.3026(6) .
Pd1 P1 2.3190(6) .
Pd1 Cl6 2.5041(5) .
Cl1 B1 1.761(2) .
B1 B6 1.770(3) .
B1 B10 1.780(3) .
B1 B5 1.786(3) .
B1 B2 1.799(3) .
C1 C6 1.392(3) .
C1 C2 1.398(3) .
F1 C4 1.361(3) .
O1 C2 1.369(3) .
O1 P1 1.6484(15) .
P1 C7 1.817(2) .
P1 C10 1.819(2) .
Cl5 B5 1.779(2) .
B5 B10 1.767(3) .
B5 B9 1.776(3) .
B5 B4 1.785(3) .
C5 C4 1.371(3) .
C5 C6 1.387(3) .
C5 H5 0.9500 .
C4 C3 1.375(3) .
Cl4 B4 1.765(2) .
B4 B9 1.775(3) .
B4 B8 1.780(3) .
B4 B3 1.793(3) .
C18 C16 1.527(4) .
C18 H18A 0.9800 .
C18 H18B 0.9800 .
C18 H18C 0.9800 .
C3 C2 1.390(3) .
C3 H3 0.9500 .
Cl3 B3 1.765(2) .
B3 B7 1.778(3) .
B3 B8 1.785(3) .
B3 B2 1.792(3) .
P2 O2 1.6441(16) .
P2 C16 1.821(2) .
P2 C13 1.822(2) .
Cl2 B2 1.760(2) .
B2 B7 1.773(3) .
B2 B6 1.775(3) .
O2 C6 1.386(3) .
C7 C9 1.530(3) .
C7 C8 1.533(3) .
C7 H7 1.0000 .
Cl7 B7 1.783(2) .
B7 B11 1.791(3) .
B7 B6 1.794(3) .
B7 B8 1.795(3) .
Cl6 B6 1.817(2) .
B6 B11 1.771(3) .
B6 B10 1.786(3) .
C8 H8A 0.9800 .
C8 H8B 0.9800 .
C8 H8C 0.9800 .
Cl8 B8 1.777(2) .
B8 B9 1.795(3) .
B8 B11 1.802(3) .
C9 H9A 0.9800 .
C9 H9B 0.9800 .
C9 H9C 0.9800 .
Cl9 B9 1.777(2) .
B9 B10 1.792(3) .
B9 B11 1.804(3) .
C10 C12 1.531(3) .
C10 C11 1.532(3) .
C10 H10 1.0000 .
Cl10 B10 1.775(2) .
B10 B11 1.792(3) .
C12 H12A 0.9800 .
C12 H12B 0.9800 .
C12 H12C 0.9800 .
C11 H11A 0.9800 .
C11 H11B 0.9800 .
C11 H11C 0.9800 .
Cl11 B11 1.782(2) .
C13 C14 1.529(3) .
C13 C15 1.529(4) .
C13 H13 1.0000 .
C14 H14A 0.9800 .
C14 H14B 0.9800 .
C14 H14C 0.9800 .
C15 H15A 0.9800 .
C15 H15B 0.9800 .
C15 H15C 0.9800 .
C17 C16 1.525(3) .
C17 H17A 0.9800 .
C17 H17B 0.9800 .
C17 H17C 0.9800 .
C16 H16 1.0000 .

loop_
_geom_torsion_atom_site_label_1
_geom_torsion_atom_site_label_2
_geom_torsion_atom_site_label_3
_geom_torsion_atom_site_label_4
_geom_torsion
_geom_torsion_site_symmetry_1
_geom_torsion_site_symmetry_2
_geom_torsion_site_symmetry_3
_geom_torsion_site_symmetry_4
B5 C19 B1 Cl1 110.39(19) . . . .
B3 C19 B1 Cl1 -143.61(16) . . . .
B2 C19 B1 Cl1 -107.23(18) . . . .
B4 C19 B1 Cl1 146.16(16) . . . .
B5 C19 B1 B6 -102.02(16) . . . .
B3 C19 B1 B6 4.0(2) . . . .
B2 C19 B1 B6 40.36(15) . . . .
B4 C19 B1 B6 -66.3(2) . . . .
B5 C19 B1 B10 -39.56(15) . . . .
B3 C19 B1 B10 66.4(2) . . . .
B2 C19 B1 B10 102.82(17) . . . .
B4 C19 B1 B10 -3.8(2) . . . .
B3 C19 B1 B5 105.99(18) . . . .
B2 C19 B1 B5 142.38(16) . . . .
B4 C19 B1 B5 35.77(16) . . . .
B5 C19 B1 B2 -142.38(16) . . . .
B3 C19 B1 B2 -36.38(16) . . . .
B4 C19 B1 B2 -106.61(18) . . . .
C2 O1 P1 C7 -125.94(15) . . . .
C2 O1 P1 C10 121.89(15) . . . .
C2 O1 P1 Pd1 -0.02(15) . . . .
B3 C19 B5 B10 -67.0(2) . . . .
B1 C19 B5 B10 40.11(15) . . . .
B2 C19 B5 B10 3.2(2) . . . .
B4 C19 B5 B10 -103.23(17) . . . .
B3 C19 B5 B9 -3.8(2) . . . .
B1 C19 B5 B9 103.26(16) . . . .
B2 C19 B5 B9 66.3(2) . . . .
B4 C19 B5 B9 -40.08(15) . . . .
B3 C19 B5 Cl5 145.82(16) . . . .
B1 C19 B5 Cl5 -107.08(18) . . . .
B2 C19 B5 Cl5 -144.01(16) . . . .
B4 C19 B5 Cl5 109.59(18) . . . .
B3 C19 B5 B4 36.23(16) . . . .
B1 C19 B5 B4 143.33(16) . . . .
B2 C19 B5 B4 106.41(18) . . . .
B3 C19 B5 B1 -107.10(18) . . . .
B2 C19 B5 B1 -36.93(16) . . . .
B4 C19 B5 B1 -143.33(16) . . . .
Cl1 B1 B5 C19 -109.97(18) . . . .
B6 B1 B5 C19 95.98(17) . . . .
B10 B1 B5 C19 134.14(16) . . . .
B2 B1 B5 C19 33.13(14) . . . .
C19 B1 B5 B10 -134.14(16) . . . .
Cl1 B1 B5 B10 115.90(18) . . . .
B6 B1 B5 B10 -38.16(15) . . . .
B2 B1 B5 B10 -101.01(17) . . . .
C19 B1 B5 B9 -96.53(17) . . . .
Cl1 B1 B5 B9 153.50(15) . . . .
B6 B1 B5 B9 -0.6(2) . . . .
B10 B1 B5 B9 37.61(15) . . . .
B2 B1 B5 B9 -63.40(19) . . . .
C19 B1 B5 Cl5 110.97(18) . . . .
Cl1 B1 B5 Cl5 1.0(2) . . . .
B6 B1 B5 Cl5 -153.05(15) . . . .
B10 B1 B5 Cl5 -114.89(17) . . . .
B2 B1 B5 Cl5 144.10(15) . . . .
C19 B1 B5 B4 -32.91(15) . . . .
Cl1 B1 B5 B4 -142.88(16) . . . .
B6 B1 B5 B4 63.1(2) . . . .
B10 B1 B5 B4 101.23(17) . . . .
B2 B1 B5 B4 0.2(2) . . . .
C6 C5 C4 F1 -178.2(2) . . . .
C6 C5 C4 C3 1.6(4) . . . .
B5 C19 B4 Cl4 -108.43(18) . . . .
B3 C19 B4 Cl4 108.75(18) . . . .
B1 C19 B4 Cl4 -144.33(16) . . . .
B2 C19 B4 Cl4 145.13(16) . . . .
B5 C19 B4 B9 39.90(15) . . . .
B3 C19 B4 B9 -102.92(17) . . . .
B1 C19 B4 B9 4.0(2) . . . .
B2 C19 B4 B9 -66.5(2) . . . .
B5 C19 B4 B8 102.65(16) . . . .
B3 C19 B4 B8 -40.17(15) . . . .
B1 C19 B4 B8 66.7(2) . . . .
B2 C19 B4 B8 -3.8(2) . . . .
B3 C19 B4 B5 -142.82(16) . . . .
B1 C19 B4 B5 -35.90(16) . . . .
B2 C19 B4 B5 -106.44(17) . . . .
B5 C19 B4 B3 142.82(16) . . . .
B1 C19 B4 B3 106.92(18) . . . .
B2 C19 B4 B3 36.37(16) . . . .
B10 B5 B4 C19 96.63(17) . . . .
B9 B5 B4 C19 134.01(16) . . . .
Cl5 B5 B4 C19 -110.43(18) . . . .
B1 B5 B4 C19 32.68(15) . . . .
C19 B5 B4 Cl4 109.71(18) . . . .
B10 B5 B4 Cl4 -153.65(15) . . . .
B9 B5 B4 Cl4 -116.28(19) . . . .
Cl5 B5 B4 Cl4 -0.7(2) . . . .
B1 B5 B4 Cl4 142.40(16) . . . .
C19 B5 B4 B9 -134.01(16) . . . .
B10 B5 B4 B9 -37.37(15) . . . .
Cl5 B5 B4 B9 115.56(19) . . . .
B1 B5 B4 B9 -101.32(17) . . . .
C19 B5 B4 B8 -95.73(17) . . . .
B10 B5 B4 B8 0.9(2) . . . .
B9 B5 B4 B8 38.28(15) . . . .
Cl5 B5 B4 B8 153.84(15) . . . .
B1 B5 B4 B8 -63.0(2) . . . .
C19 B5 B4 B3 -32.51(15) . . . .
B10 B5 B4 B3 64.1(2) . . . .
B9 B5 B4 B3 101.50(17) . . . .
Cl5 B5 B4 B3 -142.94(16) . . . .
B1 B5 B4 B3 0.2(2) . . . .
F1 C4 C3 C2 179.1(2) . . . .
C5 C4 C3 C2 -0.7(4) . . . .
B5 C19 B3 Cl3 -144.88(16) . . . .
B1 C19 B3 Cl3 144.88(16) . . . .
B2 C19 B3 Cl3 108.41(18) . . . .
B4 C19 B3 Cl3 -108.74(19) . . . .
B5 C19 B3 B7 66.7(2) . . . .
B1 C19 B3 B7 -3.5(2) . . . .
B2 C19 B3 B7 -39.98(15) . . . .
B4 C19 B3 B7 102.87(17) . . . .
B5 C19 B3 B8 4.0(2) . . . .
B1 C19 B3 B8 -66.2(2) . . . .
B2 C19 B3 B8 -102.69(17) . . . .
B4 C19 B3 B8 40.15(15) . . . .
B5 C19 B3 B2 106.71(17) . . . .
B1 C19 B3 B2 36.47(16) . . . .
B4 C19 B3 B2 142.85(16) . . . .
B5 C19 B3 B4 -36.14(16) . . . .
B1 C19 B3 B4 -106.38(18) . . . .
B2 C19 B3 B4 -142.85(16) . . . .
Cl4 B4 B3 C19 -109.59(18) . . . .
B9 B4 B3 C19 95.67(17) . . . .
B8 B4 B3 C19 133.71(16) . . . .
B5 B4 B3 C19 32.51(14) . . . .
C19 B4 B3 Cl3 110.35(18) . . . .
Cl4 B4 B3 Cl3 0.8(3) . . . .
B9 B4 B3 Cl3 -153.98(15) . . . .
B8 B4 B3 Cl3 -115.94(18) . . . .
B5 B4 B3 Cl3 142.86(16) . . . .
C19 B4 B3 B7 -96.13(16) . . . .
Cl4 B4 B3 B7 154.28(15) . . . .
B9 B4 B3 B7 -0.5(2) . . . .
B8 B4 B3 B7 37.58(15) . . . .
B5 B4 B3 B7 -63.6(2) . . . .
C19 B4 B3 B8 -133.71(16) . . . .
Cl4 B4 B3 B8 116.69(19) . . . .
B9 B4 B3 B8 -38.04(15) . . . .
B5 B4 B3 B8 -101.20(17) . . . .
C19 B4 B3 B2 -33.02(14) . . . .
Cl4 B4 B3 B2 -142.61(16) . . . .
B9 B4 B3 B2 62.7(2) . . . .
B8 B4 B3 B2 100.70(17) . . . .
B5 B4 B3 B2 -0.5(2) . . . .
B5 C19 B2 Cl2 144.78(16) . . . .
B3 C19 B2 Cl2 -109.07(18) . . . .
B1 C19 B2 Cl2 107.95(18) . . . .
B4 C19 B2 Cl2 -145.39(16) . . . .
B5 C19 B2 B7 -66.1(2) . . . .
B3 C19 B2 B7 40.08(15) . . . .
B1 C19 B2 B7 -102.90(16) . . . .
B4 C19 B2 B7 3.8(2) . . . .
B5 C19 B2 B6 -3.3(2) . . . .
B3 C19 B2 B6 102.85(16) . . . .
B1 C19 B2 B6 -40.13(14) . . . .
B4 C19 B2 B6 66.53(19) . . . .
B5 C19 B2 B3 -106.15(18) . . . .
B1 C19 B2 B3 -142.97(16) . . . .
B4 C19 B2 B3 -36.31(16) . . . .
B5 C19 B2 B1 36.83(16) . . . .
B3 C19 B2 B1 142.97(16) . . . .
B4 C19 B2 B1 106.66(17) . . . .
Cl3 B3 B2 C19 -110.28(18) . . . .
B7 B3 B2 C19 133.77(16) . . . .
B8 B3 B2 C19 96.40(17) . . . .
B4 B3 B2 C19 33.15(15) . . . .
C19 B3 B2 Cl2 111.55(18) . . . .
Cl3 B3 B2 Cl2 1.3(3) . . . .
B7 B3 B2 Cl2 -114.68(19) . . . .
B8 B3 B2 Cl2 -152.05(16) . . . .
B4 B3 B2 Cl2 144.70(16) . . . .
C19 B3 B2 B7 -133.77(16) . . . .
Cl3 B3 B2 B7 115.95(19) . . . .
B8 B3 B2 B7 -37.37(16) . . . .
B4 B3 B2 B7 -100.62(17) . . . .
C19 B3 B2 B6 -95.15(17) . . . .
Cl3 B3 B2 B6 154.57(16) . . . .
B7 B3 B2 B6 38.62(15) . . . .
B8 B3 B2 B6 1.3(2) . . . .
B4 B3 B2 B6 -62.0(2) . . . .
C19 B3 B2 B1 -32.51(14) . . . .
Cl3 B3 B2 B1 -142.78(16) . . . .
B7 B3 B2 B1 101.26(17) . . . .
B8 B3 B2 B1 63.9(2) . . . .
B4 B3 B2 B1 0.6(2) . . . .
Cl1 B1 B2 C19 111.18(17) . . . .
B6 B1 B2 C19 -133.26(16) . . . .
B10 B1 B2 C19 -95.77(17) . . . .
B5 B1 B2 C19 -33.05(14) . . . .
C19 B1 B2 Cl2 -111.92(18) . . . .
Cl1 B1 B2 Cl2 -0.7(2) . . . .
B6 B1 B2 Cl2 114.83(18) . . . .
B10 B1 B2 Cl2 152.31(15) . . . .
B5 B1 B2 Cl2 -144.96(15) . . . .
C19 B1 B2 B7 95.71(17) . . . .
Cl1 B1 B2 B7 -153.11(15) . . . .
B6 B1 B2 B7 -37.54(15) . . . .
B10 B1 B2 B7 -0.1(2) . . . .
B5 B1 B2 B7 62.67(19) . . . .
C19 B1 B2 B6 133.26(16) . . . .
Cl1 B1 B2 B6 -115.57(18) . . . .
B10 B1 B2 B6 37.49(15) . . . .
B5 B1 B2 B6 100.21(17) . . . .
C19 B1 B2 B3 32.52(15) . . . .
Cl1 B1 B2 B3 143.69(15) . . . .
B6 B1 B2 B3 -100.74(17) . . . .
B10 B1 B2 B3 -63.25(19) . . . .
B5 B1 B2 B3 -0.5(2) . . . .
P1 O1 C2 C3 178.35(17) . . . .
P1 O1 C2 C1 -1.3(3) . . . .
C4 C3 C2 O1 178.9(2) . . . .
C4 C3 C2 C1 -1.5(4) . . . .
C6 C1 C2 O1 -177.79(19) . . . .
Pd1 C1 C2 O1 2.3(3) . . . .
C6 C1 C2 C3 2.5(3) . . . .
Pd1 C1 C2 C3 -177.31(18) . . . .
C16 P2 O2 C6 123.08(16) . . . .
C13 P2 O2 C6 -124.99(16) . . . .
Pd1 P2 O2 C6 -1.16(16) . . . .
O1 P1 C7 C9 -54.34(16) . . . .
C10 P1 C7 C9 52.82(17) . . . .
Pd1 P1 C7 C9 -167.41(12) . . . .
O1 P1 C7 C8 70.17(15) . . . .
C10 P1 C7 C8 177.33(14) . . . .
Pd1 P1 C7 C8 -42.90(16) . . . .
C19 B2 B7 B3 -39.33(14) . . . .
Cl2 B2 B7 B3 108.99(19) . . . .
B6 B2 B7 B3 -137.09(17) . . . .
B1 B2 B7 B3 -100.15(17) . . . .
C19 B2 B7 Cl7 -148.38(15) . . . .
Cl2 B2 B7 Cl7 -0.1(3) . . . .
B6 B2 B7 Cl7 113.86(18) . . . .
B3 B2 B7 Cl7 -109.05(18) . . . .
B1 B2 B7 Cl7 150.80(15) . . . .
C19 B2 B7 B11 61.77(19) . . . .
Cl2 B2 B7 B11 -149.91(16) . . . .
B6 B2 B7 B11 -35.99(15) . . . .
B3 B2 B7 B11 101.10(17) . . . .
B1 B2 B7 B11 0.9(2) . . . .
C19 B2 B7 B6 97.76(16) . . . .
Cl2 B2 B7 B6 -113.92(19) . . . .
B3 B2 B7 B6 137.09(17) . . . .
B1 B2 B7 B6 36.94(15) . . . .
C19 B2 B7 B8 -2.1(2) . . . .
Cl2 B2 B7 B8 146.22(16) . . . .
B6 B2 B7 B8 -99.86(17) . . . .
B3 B2 B7 B8 37.23(15) . . . .
B1 B2 B7 B8 -62.92(19) . . . .
C19 B3 B7 B2 39.59(15) . . . .
Cl3 B3 B7 B2 -107.0(2) . . . .
B8 B3 B7 B2 138.53(17) . . . .
B4 B3 B7 B2 101.31(17) . . . .
C19 B3 B7 Cl7 150.52(15) . . . .
Cl3 B3 B7 Cl7 4.0(3) . . . .
B8 B3 B7 Cl7 -110.55(18) . . . .
B2 B3 B7 Cl7 110.93(18) . . . .
B4 B3 B7 Cl7 -147.76(15) . . . .
C19 B3 B7 B11 -61.03(19) . . . .
Cl3 B3 B7 B11 152.42(16) . . . .
B8 B3 B7 B11 37.90(15) . . . .
B2 B3 B7 B11 -100.62(17) . . . .
B4 B3 B7 B11 0.7(2) . . . .
C19 B3 B7 B6 1.5(2) . . . .
Cl3 B3 B7 B6 -145.04(16) . . . .
B8 B3 B7 B6 100.44(17) . . . .
B2 B3 B7 B6 -38.09(15) . . . .
B4 B3 B7 B6 63.2(2) . . . .
C19 B3 B7 B8 -98.94(17) . . . .
Cl3 B3 B7 B8 114.5(2) . . . .
B2 B3 B7 B8 -138.53(16) . . . .
B4 B3 B7 B8 -37.21(15) . . . .
P2 O2 C6 C5 -178.33(17) . . . .
P2 O2 C6 C1 2.1(3) . . . .
C4 C5 C6 O2 -179.9(2) . . . .
C4 C5 C6 C1 -0.4(4) . . . .
C2 C1 C6 O2 177.93(19) . . . .
Pd1 C1 C6 O2 -2.2(3) . . . .
C2 C1 C6 C5 -1.6(3) . . . .
Pd1 C1 C6 C5 178.29(18) . . . .
C19 B1 B6 B11 61.33(19) . . . .
Cl1 B1 B6 B11 -152.49(16) . . . .
B10 B1 B6 B11 -37.14(15) . . . .
B5 B1 B6 B11 0.6(2) . . . .
B2 B1 B6 B11 101.16(17) . . . .
C19 B1 B6 B2 -39.82(14) . . . .
Cl1 B1 B6 B2 106.35(19) . . . .
B10 B1 B6 B2 -138.29(16) . . . .
B5 B1 B6 B2 -100.59(17) . . . .
C19 B1 B6 B10 98.47(16) . . . .
Cl1 B1 B6 B10 -115.35(19) . . . .
B5 B1 B6 B10 37.70(15) . . . .
B2 B1 B6 B10 138.29(16) . . . .
C19 B1 B6 B7 -2.7(2) . . . .
Cl1 B1 B6 B7 143.46(16) . . . .
B10 B1 B6 B7 -101.18(17) . . . .
B5 B1 B6 B7 -63.5(2) . . . .
B2 B1 B6 B7 37.11(15) . . . .
C19 B1 B6 Cl6 -147.99(14) . . . .
Cl1 B1 B6 Cl6 -1.8(2) . . . .
B10 B1 B6 Cl6 113.53(16) . . . .
B5 B1 B6 Cl6 151.24(14) . . . .
B2 B1 B6 Cl6 -108.17(17) . . . .
C19 B2 B6 B1 39.59(14) . . . .
Cl2 B2 B6 B1 -107.63(19) . . . .
B7 B2 B6 B1 138.44(16) . . . .
B3 B2 B6 B1 100.25(17) . . . .
C19 B2 B6 B11 -62.23(19) . . . .
Cl2 B2 B6 B11 150.56(16) . . . .
B7 B2 B6 B11 36.63(16) . . . .
B3 B2 B6 B11 -1.6(2) . . . .
B1 B2 B6 B11 -101.81(17) . . . .
C19 B2 B6 B10 2.0(2) . . . .
Cl2 B2 B6 B10 -145.18(16) . . . .
B7 B2 B6 B10 100.89(17) . . . .
B3 B2 B6 B10 62.7(2) . . . .
B1 B2 B6 B10 -37.55(15) . . . .
C19 B2 B6 B7 -98.86(16) . . . .
Cl2 B2 B6 B7 113.93(19) . . . .
B3 B2 B6 B7 -38.19(15) . . . .
B1 B2 B6 B7 -138.44(16) . . . .
C19 B2 B6 Cl6 145.52(14) . . . .
Cl2 B2 B6 Cl6 -1.7(3) . . . .
B7 B2 B6 Cl6 -115.63(17) . . . .
B3 B2 B6 Cl6 -153.82(15) . . . .
B1 B2 B6 Cl6 105.93(17) . . . .
B2 B7 B6 B1 -37.74(15) . . . .
B3 B7 B6 B1 0.8(2) . . . .
Cl7 B7 B6 B1 -146.60(16) . . . .
B11 B7 B6 B1 101.61(17) . . . .
B8 B7 B6 B1 64.0(2) . . . .
B2 B7 B6 B11 -139.34(17) . . . .
B3 B7 B6 B11 -100.83(17) . . . .
Cl7 B7 B6 B11 111.79(19) . . . .
B8 B7 B6 B11 -37.60(15) . . . .
B3 B7 B6 B2 38.51(15) . . . .
Cl7 B7 B6 B2 -108.86(19) . . . .
B11 B7 B6 B2 139.34(17) . . . .
B8 B7 B6 B2 101.74(17) . . . .
B2 B7 B6 B10 -101.49(17) . . . .
B3 B7 B6 B10 -63.0(2) . . . .
Cl7 B7 B6 B10 149.65(16) . . . .
B11 B7 B6 B10 37.86(15) . . . .
B8 B7 B6 B10 0.3(2) . . . .
B2 B7 B6 Cl6 103.90(18) . . . .
B3 B7 B6 Cl6 142.42(16) . . . .
Cl7 B7 B6 Cl6 -5.0(3) . . . .
B11 B7 B6 Cl6 -116.75(19) . . . .
B8 B7 B6 Cl6 -154.35(15) . . . .
Pd1 Cl6 B6 B1 -141.26(11) . . . .
Pd1 Cl6 B6 B11 3.3(2) . . . .
Pd1 Cl6 B6 B2 149.68(11) . . . .
Pd1 Cl6 B6 B10 -71.86(19) . . . .
Pd1 Cl6 B6 B7 79.53(19) . . . .
C19 B4 B8 Cl8 150.47(15) . . . .
Cl4 B4 B8 Cl8 3.7(3) . . . .
B9 B4 B8 Cl8 -110.98(19) . . . .
B5 B4 B8 Cl8 -148.91(16) . . . .
B3 B4 B8 Cl8 111.20(18) . . . .
C19 B4 B8 B3 39.27(14) . . . .
Cl4 B4 B8 B3 -107.5(2) . . . .
B9 B4 B8 B3 137.82(16) . . . .
B5 B4 B8 B3 99.89(17) . . . .
C19 B4 B8 B9 -98.55(16) . . . .
Cl4 B4 B8 B9 114.7(2) . . . .
B5 B4 B8 B9 -37.93(15) . . . .
B3 B4 B8 B9 -137.82(16) . . . .
C19 B4 B8 B7 2.2(2) . . . .
Cl4 B4 B8 B7 -144.58(16) . . . .
B9 B4 B8 B7 100.72(17) . . . .
B5 B4 B8 B7 62.8(2) . . . .
B3 B4 B8 B7 -37.10(15) . . . .
C19 B4 B8 B11 -60.86(19) . . . .
Cl4 B4 B8 B11 152.39(16) . . . .
B9 B4 B8 B11 37.69(15) . . . .
B5 B4 B8 B11 -0.2(2) . . . .
B3 B4 B8 B11 -100.13(17) . . . .
C19 B3 B8 Cl8 -150.57(16) . . . .
Cl3 B3 B8 Cl8 -3.5(3) . . . .
B7 B3 B8 Cl8 111.04(19) . . . .
B2 B3 B8 Cl8 147.99(16) . . . .
B4 B3 B8 Cl8 -110.69(19) . . . .
C19 B3 B8 B4 -39.88(14) . . . .
Cl3 B3 B8 B4 107.2(2) . . . .
B7 B3 B8 B4 -138.27(16) . . . .
B2 B3 B8 B4 -101.32(17) . . . .
C19 B3 B8 B9 -2.5(2) . . . .
Cl3 B3 B8 B9 144.64(17) . . . .
B7 B3 B8 B9 -100.84(17) . . . .
B2 B3 B8 B9 -63.9(2) . . . .
B4 B3 B8 B9 37.42(15) . . . .
C19 B3 B8 B7 98.39(16) . . . .
Cl3 B3 B8 B7 -114.5(2) . . . .
B2 B3 B8 B7 36.95(15) . . . .
B4 B3 B8 B7 138.27(16) . . . .
C19 B3 B8 B11 61.0(2) . . . .
Cl3 B3 B8 B11 -151.93(17) . . . .
B7 B3 B8 B11 -37.41(15) . . . .
B2 B3 B8 B11 -0.5(2) . . . .
B4 B3 B8 B11 100.85(17) . . . .
B2 B7 B8 Cl8 -148.13(15) . . . .
B3 B7 B8 Cl8 -110.60(18) . . . .
Cl7 B7 B8 Cl8 -1.8(3) . . . .
B11 B7 B8 Cl8 111.64(19) . . . .
B6 B7 B8 Cl8 148.75(15) . . . .
B2 B7 B8 B4 -0.1(2) . . . .
B3 B7 B8 B4 37.47(15) . . . .
Cl7 B7 B8 B4 146.26(15) . . . .
B11 B7 B8 B4 -100.28(17) . . . .
B6 B7 B8 B4 -63.18(19) . . . .
B2 B7 B8 B3 -37.53(15) . . . .
Cl7 B7 B8 B3 108.79(18) . . . .
B11 B7 B8 B3 -137.76(17) . . . .
B6 B7 B8 B3 -100.65(17) . . . .
B2 B7 B8 B9 62.9(2) . . . .
B3 B7 B8 B9 100.41(17) . . . .
Cl7 B7 B8 B9 -150.80(15) . . . .
B11 B7 B8 B9 -37.35(15) . . . .
B6 B7 B8 B9 -0.2(2) . . . .
B2 B7 B8 B11 100.23(17) . . . .
B3 B7 B8 B11 137.76(17) . . . .
Cl7 B7 B8 B11 -113.45(18) . . . .
B6 B7 B8 B11 37.10(15) . . . .
C19 B4 B9 B5 -39.06(14) . . . .
Cl4 B4 B9 B5 107.2(2) . . . .
B8 B4 B9 B5 -137.46(16) . . . .
B3 B4 B9 B5 -99.73(17) . . . .
C19 B4 B9 Cl9 -150.60(15) . . . .
Cl4 B4 B9 Cl9 -4.3(3) . . . .
B8 B4 B9 Cl9 111.00(19) . . . .
B5 B4 B9 Cl9 -111.54(19) . . . .
B3 B4 B9 Cl9 148.73(16) . . . .
C19 B4 B9 B10 -2.5(2) . . . .
Cl4 B4 B9 B10 143.84(17) . . . .
B8 B4 B9 B10 -100.86(17) . . . .
B5 B4 B9 B10 36.60(15) . . . .
B3 B4 B9 B10 -63.1(2) . . . .
C19 B4 B9 B8 98.40(16) . . . .
Cl4 B4 B9 B8 -115.3(2) . . . .
B5 B4 B9 B8 137.46(16) . . . .
B3 B4 B9 B8 37.74(15) . . . .
C19 B4 B9 B11 60.72(19) . . . .
Cl4 B4 B9 B11 -152.98(16) . . . .
B8 B4 B9 B11 -37.68(15) . . . .
B5 B4 B9 B11 99.78(17) . . . .
B3 B4 B9 B11 0.1(2) . . . .
C19 B5 B9 B4 39.85(14) . . . .
B10 B5 B9 B4 138.80(17) . . . .
Cl5 B5 B9 B4 -108.21(19) . . . .
B1 B5 B9 B4 101.47(17) . . . .
C19 B5 B9 Cl9 150.38(15) . . . .
B10 B5 B9 Cl9 -110.67(18) . . . .
Cl5 B5 B9 Cl9 2.3(3) . . . .
B4 B5 B9 Cl9 110.53(19) . . . .
B1 B5 B9 Cl9 -148.01(15) . . . .
C19 B5 B9 B10 -98.95(16) . . . .
Cl5 B5 B9 B10 112.99(19) . . . .
B4 B5 B9 B10 -138.80(17) . . . .
B1 B5 B9 B10 -37.34(15) . . . .
C19 B5 B9 B8 2.0(2) . . . .
B10 B5 B9 B8 100.95(17) . . . .
Cl5 B5 B9 B8 -146.07(16) . . . .
B4 B5 B9 B8 -37.85(15) . . . .
B1 B5 B9 B8 63.61(19) . . . .
C19 B5 B9 B11 -61.29(19) . . . .
B10 B5 B9 B11 37.66(15) . . . .
Cl5 B5 B9 B11 150.65(16) . . . .
B4 B5 B9 B11 -101.14(17) . . . .
B1 B5 B9 B11 0.3(2) . . . .
Cl8 B8 B9 B4 110.27(19) . . . .
B3 B8 B9 B4 -37.80(15) . . . .
B7 B8 B9 B4 -100.68(17) . . . .
B11 B8 B9 B4 -137.81(17) . . . .
Cl8 B8 B9 B5 148.36(16) . . . .
B4 B8 B9 B5 38.09(15) . . . .
B3 B8 B9 B5 0.3(2) . . . .
B7 B8 B9 B5 -62.6(2) . . . .
B11 B8 B9 B5 -99.72(17) . . . .
Cl8 B8 B9 Cl9 -0.1(3) . . . .
B4 B8 B9 Cl9 -110.39(19) . . . .
B3 B8 B9 Cl9 -148.19(16) . . . .
B7 B8 B9 Cl9 148.93(15) . . . .
B11 B8 B9 Cl9 111.80(19) . . . .
Cl8 B8 B9 B10 -148.90(16) . . . .
B4 B8 B9 B10 100.83(17) . . . .
B3 B8 B9 B10 63.0(2) . . . .
B7 B8 B9 B10 0.1(2) . . . .
B11 B8 B9 B10 -36.99(15) . . . .
Cl8 B8 B9 B11 -111.92(19) . . . .
B4 B8 B9 B11 137.81(17) . . . .
B3 B8 B9 B11 100.02(17) . . . .
B7 B8 B9 B11 37.13(15) . . . .
O1 P1 C10 C12 164.55(14) . . . .
C7 P1 C10 C12 58.61(17) . . . .
Pd1 P1 C10 C12 -83.12(15) . . . .
O1 P1 C10 C11 -72.52(16) . . . .
C7 P1 C10 C11 -178.46(14) . . . .
Pd1 P1 C10 C11 39.81(16) . . . .
C19 B5 B10 Cl10 -151.86(15) . . . .
B9 B5 B10 Cl10 108.99(18) . . . .
Cl5 B5 B10 Cl10 -5.9(3) . . . .
B4 B5 B10 Cl10 145.95(15) . . . .
B1 B5 B10 Cl10 -112.43(18) . . . .
C19 B5 B10 B1 -39.43(14) . . . .
B9 B5 B10 B1 -138.58(17) . . . .
Cl5 B5 B10 B1 106.56(19) . . . .
B4 B5 B10 B1 -101.62(17) . . . .
C19 B5 B10 B6 -1.6(2) . . . .
B9 B5 B10 B6 -100.78(17) . . . .
Cl5 B5 B10 B6 144.36(16) . . . .
B4 B5 B10 B6 -63.8(2) . . . .
B1 B5 B10 B6 37.80(15) . . . .
C19 B5 B10 B9 99.15(16) . . . .
Cl5 B5 B10 B9 -114.86(19) . . . .
B4 B5 B10 B9 36.96(15) . . . .
B1 B5 B10 B9 138.58(17) . . . .
C19 B5 B10 B11 60.97(19) . . . .
B9 B5 B10 B11 -38.18(15) . . . .
Cl5 B5 B10 B11 -153.04(16) . . . .
B4 B5 B10 B11 -1.2(2) . . . .
B1 B5 B10 B11 100.40(17) . . . .
C19 B1 B10 B5 39.06(14) . . . .
Cl1 B1 B10 B5 -109.1(2) . . . .
B6 B1 B10 B5 137.30(16) . . . .
B2 B1 B10 B5 100.15(17) . . . .
C19 B1 B10 Cl10 148.00(15) . . . .
Cl1 B1 B10 Cl10 -0.2(3) . . . .
B6 B1 B10 Cl10 -113.76(18) . . . .
B5 B1 B10 Cl10 108.94(19) . . . .
B2 B1 B10 Cl10 -150.91(15) . . . .
C19 B1 B10 B6 -98.24(16) . . . .
Cl1 B1 B10 B6 113.6(2) . . . .
B5 B1 B10 B6 -137.30(16) . . . .
B2 B1 B10 B6 -37.15(15) . . . .
C19 B1 B10 B9 2.0(2) . . . .
Cl1 B1 B10 B9 -146.22(17) . . . .
B6 B1 B10 B9 100.20(17) . . . .
B5 B1 B10 B9 -37.11(15) . . . .
B2 B1 B10 B9 63.0(2) . . . .
C19 B1 B10 B11 -61.95(19) . . . .
Cl1 B1 B10 B11 149.88(16) . . . .
B6 B1 B10 B11 36.30(15) . . . .
B5 B1 B10 B11 -101.00(17) . . . .
B2 B1 B10 B11 -0.9(2) . . . .
B1 B6 B10 B5 -38.22(15) . . . .
B11 B6 B10 B5 100.76(17) . . . .
B2 B6 B10 B5 -0.3(2) . . . .
B7 B6 B10 B5 62.99(19) . . . .
Cl6 B6 B10 B5 -141.68(15) . . . .
B1 B6 B10 Cl10 110.43(19) . . . .
B11 B6 B10 Cl10 -110.59(19) . . . .
B2 B6 B10 Cl10 148.38(16) . . . .
B7 B6 B10 Cl10 -148.36(16) . . . .
Cl6 B6 B10 Cl10 7.0(3) . . . .
B11 B6 B10 B1 138.98(16) . . . .
B2 B6 B10 B1 37.95(15) . . . .
B7 B6 B10 B1 101.22(17) . . . .
Cl6 B6 B10 B1 -103.46(18) . . . .
B1 B6 B10 B9 -101.38(17) . . . .
B11 B6 B10 B9 37.60(15) . . . .
B2 B6 B10 B9 -63.4(2) . . . .
B7 B6 B10 B9 -0.2(2) . . . .
Cl6 B6 B10 B9 155.16(15) . . . .
B1 B6 B10 B11 -138.98(16) . . . .
B2 B6 B10 B11 -101.03(17) . . . .
B7 B6 B10 B11 -37.76(15) . . . .
Cl6 B6 B10 B11 117.56(18) . . . .
B4 B9 B10 B5 -37.03(15) . . . .
Cl9 B9 B10 B5 110.93(19) . . . .
B8 B9 B10 B5 -100.32(17) . . . .
B11 B9 B10 B5 -137.44(17) . . . .
B4 B9 B10 Cl10 -146.75(16) . . . .
B5 B9 B10 Cl10 -109.72(18) . . . .
Cl9 B9 B10 Cl10 1.2(3) . . . .
B8 B9 B10 Cl10 149.96(15) . . . .
B11 B9 B10 Cl10 112.84(18) . . . .
B4 B9 B10 B1 0.3(2) . . . .
B5 B9 B10 B1 37.37(15) . . . .
Cl9 B9 B10 B1 148.30(16) . . . .
B8 B9 B10 B1 -63.0(2) . . . .
B11 B9 B10 B1 -100.08(17) . . . .
B4 B9 B10 B6 63.3(2) . . . .
B5 B9 B10 B6 100.33(17) . . . .
Cl9 B9 B10 B6 -148.73(16) . . . .
B8 B9 B10 B6 0.0(2) . . . .
B11 B9 B10 B6 -37.11(15) . . . .
B4 B9 B10 B11 100.41(18) . . . .
B5 B9 B10 B11 137.44(17) . . . .
Cl9 B9 B10 B11 -111.63(19) . . . .
B8 B9 B10 B11 37.12(15) . . . .
B1 B6 B11 Cl11 148.49(15) . . . .
B2 B6 B11 Cl11 -146.72(16) . . . .
B10 B6 B11 Cl11 111.54(18) . . . .
B7 B6 B11 Cl11 -110.41(19) . . . .
Cl6 B6 B11 Cl11 2.0(3) . . . .
B1 B6 B11 B7 -101.10(17) . . . .
B2 B6 B11 B7 -36.32(15) . . . .
B10 B6 B11 B7 -138.05(16) . . . .
Cl6 B6 B11 B7 112.4(2) . . . .
B1 B6 B11 B10 36.95(15) . . . .
B2 B6 B11 B10 101.74(17) . . . .
B7 B6 B11 B10 138.05(16) . . . .
Cl6 B6 B11 B10 -109.51(19) . . . .
B1 B6 B11 B8 -63.5(2) . . . .
B2 B6 B11 B8 1.3(2) . . . .
B10 B6 B11 B8 -100.46(17) . . . .
B7 B6 B11 B8 37.60(15) . . . .
Cl6 B6 B11 B8 150.03(16) . . . .
B1 B6 B11 B9 -0.4(2) . . . .
B2 B6 B11 B9 64.4(2) . . . .
B10 B6 B11 B9 -37.32(15) . . . .
B7 B6 B11 B9 100.73(17) . . . .
Cl6 B6 B11 B9 -146.83(16) . . . .
B2 B7 B11 B6 36.19(15) . . . .
B3 B7 B11 B6 100.24(17) . . . .
Cl7 B7 B11 B6 -112.73(19) . . . .
B8 B7 B11 B6 137.97(17) . . . .
B2 B7 B11 Cl11 146.52(15) . . . .
B3 B7 B11 Cl11 -149.43(15) . . . .
Cl7 B7 B11 Cl11 -2.4(3) . . . .
B6 B7 B11 Cl11 110.33(18) . . . .
B8 B7 B11 Cl11 -111.70(18) . . . .
B2 B7 B11 B10 -1.5(2) . . . .
B3 B7 B11 B10 62.6(2) . . . .
Cl7 B7 B11 B10 -150.40(15) . . . .
B6 B7 B11 B10 -37.67(15) . . . .
B8 B7 B11 B10 100.30(17) . . . .
B2 B7 B11 B8 -101.78(17) . . . .
B3 B7 B11 B8 -37.73(15) . . . .
Cl7 B7 B11 B8 109.30(18) . . . .
B6 B7 B11 B8 -137.97(17) . . . .
B2 B7 B11 B9 -64.71(19) . . . .
B3 B7 B11 B9 -0.7(2) . . . .
Cl7 B7 B11 B9 146.37(16) . . . .
B6 B7 B11 B9 -100.90(17) . . . .
B8 B7 B11 B9 37.08(15) . . . .
B5 B10 B11 B6 -100.18(17) . . . .
Cl10 B10 B11 B6 113.60(18) . . . .
B1 B10 B11 B6 -36.37(15) . . . .
B9 B10 B11 B6 -138.10(16) . . . .
B5 B10 B11 Cl11 150.04(16) . . . .
Cl10 B10 B11 Cl11 3.8(3) . . . .
B1 B10 B11 Cl11 -146.16(16) . . . .
B6 B10 B11 Cl11 -109.78(19) . . . .
B9 B10 B11 Cl11 112.12(19) . . . .
B5 B10 B11 B7 -62.4(2) . . . .
Cl10 B10 B11 B7 151.42(15) . . . .
B1 B10 B11 B7 1.4(2) . . . .
B6 B10 B11 B7 37.82(15) . . . .
B9 B10 B11 B7 -100.28(17) . . . .
B5 B10 B11 B8 1.1(2) . . . .
Cl10 B10 B11 B8 -145.16(16) . . . .
B1 B10 B11 B8 64.9(2) . . . .
B6 B10 B11 B8 101.24(17) . . . .
B9 B10 B11 B8 -36.86(15) . . . .
B5 B10 B11 B9 37.92(15) . . . .
Cl10 B10 B11 B9 -108.30(18) . . . .
B1 B10 B11 B9 101.72(17) . . . .
B6 B10 B11 B9 138.10(16) . . . .
Cl8 B8 B11 B6 -148.65(16) . . . .
B4 B8 B11 B6 63.1(2) . . . .
B3 B8 B11 B6 -0.5(2) . . . .
B9 B8 B11 B6 100.49(17) . . . .
B7 B8 B11 B6 -37.84(15) . . . .
Cl8 B8 B11 Cl11 -1.1(3) . . . .
B4 B8 B11 Cl11 -149.40(16) . . . .
B3 B8 B11 Cl11 147.00(16) . . . .
B9 B8 B11 Cl11 -112.01(19) . . . .
B7 B8 B11 Cl11 109.67(19) . . . .
Cl8 B8 B11 B7 -110.81(19) . . . .
B4 B8 B11 B7 100.93(17) . . . .
B3 B8 B11 B7 37.34(15) . . . .
B9 B8 B11 B7 138.33(16) . . . .
Cl8 B8 B11 B10 147.75(16) . . . .
B4 B8 B11 B10 -0.5(2) . . . .
B3 B8 B11 B10 -64.1(2) . . . .
B9 B8 B11 B10 36.89(15) . . . .
B7 B8 B11 B10 -101.44(17) . . . .
Cl8 B8 B11 B9 110.86(19) . . . .
B4 B8 B11 B9 -37.39(15) . . . .
B3 B8 B11 B9 -100.99(18) . . . .
B7 B8 B11 B9 -138.33(16) . . . .
B4 B9 B11 B6 -63.5(2) . . . .
B5 B9 B11 B6 0.0(2) . . . .
Cl9 B9 B11 B6 148.20(16) . . . .
B10 B9 B11 B6 37.50(15) . . . .
B8 B9 B11 B6 -101.08(17) . . . .
B4 B9 B11 Cl11 148.39(16) . . . .
B5 B9 B11 Cl11 -148.07(16) . . . .
Cl9 B9 B11 Cl11 0.1(3) . . . .
B10 B9 B11 Cl11 -110.59(19) . . . .
B8 B9 B11 Cl11 110.83(19) . . . .
B4 B9 B11 B7 0.4(2) . . . .
B5 B9 B11 B7 63.92(19) . . . .
Cl9 B9 B11 B7 -147.91(16) . . . .
B10 B9 B11 B7 101.39(17) . . . .
B8 B9 B11 B7 -37.19(15) . . . .
B4 B9 B11 B10 -101.02(17) . . . .
B5 B9 B11 B10 -37.47(15) . . . .
Cl9 B9 B11 B10 110.70(18) . . . .
B8 B9 B11 B10 -138.58(16) . . . .
B4 B9 B11 B8 37.56(15) . . . .
B5 B9 B11 B8 101.10(17) . . . .
Cl9 B9 B11 B8 -110.72(19) . . . .
B10 B9 B11 B8 138.58(16) . . . .
O2 P2 C13 C14 -163.81(17) . . . .
C16 P2 C13 C14 -57.0(2) . . . .
Pd1 P2 C13 C14 82.82(18) . . . .
O2 P2 C13 C15 72.43(19) . . . .
C16 P2 C13 C15 179.25(18) . . . .
Pd1 P2 C13 C15 -40.9(2) . . . .
O2 P2 C16 C17 58.91(19) . . . .
C13 P2 C16 C17 -47.4(2) . . . .
Pd1 P2 C16 C17 172.84(14) . . . .
O2 P2 C16 C18 -65.34(18) . . . .
C13 P2 C16 C18 -171.62(17) . . . .
Pd1 P2 C16 C18 48.58(19) . . . .
